data_7039187
loop_
_publ_author_name
'Wang, Jian-Feng'
'Liu, Shi-Yuan'
'Liu, Chun-Yu'
'Ren, Zhi-Gang'
'Lang, Jian-Ping'

_publ_section_title
;
 Silver(i) complexes with a P-N hybrid ligand and oxyanions: synthesis,
 structures, photocatalysis and photocurrent responses.
;
_journal_issue 22
_journal_name_full 'Dalton transactions (Cambridge, England : 2003)'
_journal_page_first 9294
_journal_page_last 9306
_journal_paper_doi 10.1039/c6dt01211f
_journal_volume 45
_journal_year 2016
_chemical_formula_moiety 'C38 H33 Ag N2 O3 P2'
_chemical_formula_sum 'C38 H33 Ag N2 O3 P2'
_chemical_formula_weight 735.47
_chemical_name_systematic
;
 ?
;
_space_group_crystal_system monoclinic
_space_group_IT_number 14
_space_group_name_Hall '-P 2yn'
_space_group_name_H-M_alt 'P 1 21/n 1'
_symmetry_space_group_name_Hall '-P 2yn'
_symmetry_space_group_name_H-M 'P 1 21/n 1'
_atom_sites_solution_hydrogens mixed
_audit_update_record
;
2016-01-31 deposited with the CCDC.
2016-05-03 downloaded from the CCDC.
;
_cell_angle_alpha 90
_cell_angle_beta 109.961(4)
_cell_angle_gamma 90
_cell_formula_units_Z 4
_cell_length_a 13.9801(5)
_cell_length_b 17.5774(5)
_cell_length_c 14.7617(5)
_cell_measurement_reflns_used 8708
_cell_measurement_temperature 223(2)
_cell_measurement_theta_max 28.4210
_cell_measurement_theta_min 3.7390
_cell_volume 3409.5(2)
_computing_cell_refinement
;
CrysAlisPro, Agilent Technologies,
Version 1.171.36.32 (release 02-08-2013 CrysAlis171 .NET)
(compiled Aug  2 2013,16:46:58)
;
_computing_data_collection
;
CrysAlisPro, Agilent Technologies,
Version 1.171.36.32 (release 02-08-2013 CrysAlis171 .NET)
(compiled Aug  2 2013,16:46:58)
;
_computing_data_reduction
;
CrysAlisPro, Agilent Technologies,
Version 1.171.36.32 (release 02-08-2013 CrysAlis171 .NET)
(compiled Aug  2 2013,16:46:58)
;
_computing_molecular_graphics 'SHELXL-2013 (Sheldrick, 2013)'
_computing_structure_refinement 'SHELXL-2013 (Sheldrick, 2013)'
_computing_structure_solution 'SHELXL-2013 (Sheldrick, 2013)'
_diffrn_ambient_temperature 223(2)
_diffrn_detector_area_resol_mean 10.4471
_diffrn_measured_fraction_theta_full 0.998
_diffrn_measured_fraction_theta_max 0.888
_diffrn_measurement_device_type 'Xcalibur, Atlas, Gemini'
_diffrn_measurement_method '\w scans'
_diffrn_radiation_monochromator graphite
_diffrn_radiation_source 'Enhance (Mo) X-ray Source'
_diffrn_radiation_type MoK\a
_diffrn_radiation_wavelength 0.71073
_diffrn_reflns_av_R_equivalents 0.0347
_diffrn_reflns_av_unetI/netI 0.0481
_diffrn_reflns_Laue_measured_fraction_full 0.998
_diffrn_reflns_Laue_measured_fraction_max 0.888
_diffrn_reflns_limit_h_max 19
_diffrn_reflns_limit_h_min -19
_diffrn_reflns_limit_k_max 24
_diffrn_reflns_limit_k_min -22
_diffrn_reflns_limit_l_max 19
_diffrn_reflns_limit_l_min -14
_diffrn_reflns_number 25868
_diffrn_reflns_point_group_measured_fraction_full 0.998
_diffrn_reflns_point_group_measured_fraction_max 0.888
_diffrn_reflns_theta_full 25.242
_diffrn_reflns_theta_max 30.416
_diffrn_reflns_theta_min 2.894
_exptl_absorpt_coefficient_mu 0.724
_exptl_absorpt_correction_T_max 1.00000
_exptl_absorpt_correction_T_min 0.88790
_exptl_absorpt_correction_type multi-scan
_exptl_absorpt_process_details
;
CrysAlisPro, Agilent Technologies,
Version 1.171.36.32 (release 02-08-2013 CrysAlis171 .NET)
(compiled Aug  2 2013,16:46:58)
Empirical absorption correction using spherical harmonics,
 implemented in SCALE3 ABSPACK scaling algorithm.
;
_exptl_crystal_colour colorless
_exptl_crystal_density_diffrn 1.433
_exptl_crystal_description prism
_exptl_crystal_F_000 1504
_exptl_crystal_size_max 0.200
_exptl_crystal_size_mid 0.200
_exptl_crystal_size_min 0.100
_refine_diff_density_max 0.434
_refine_diff_density_min -0.372
_refine_diff_density_rms 0.071
_refine_ls_extinction_method none
_refine_ls_goodness_of_fit_ref 1.032
_refine_ls_hydrogen_treatment constr
_refine_ls_matrix_type full
_refine_ls_number_parameters 415
_refine_ls_number_reflns 9148
_refine_ls_number_restraints 0
_refine_ls_restrained_S_all 1.032
_refine_ls_R_factor_all 0.0623
_refine_ls_R_factor_gt 0.0390
_refine_ls_shift/su_max 0.003
_refine_ls_shift/su_mean 0.000
_refine_ls_structure_factor_coef Fsqd
_refine_ls_weighting_details
;
 w=1/[\s^2^(Fo^2^)+(0.0266P)^2^+1.2045P]
 where P=(Fo^2^+2Fc^2^)/3
;
_refine_ls_weighting_scheme calc
_refine_ls_wR_factor_gt 0.0709
_refine_ls_wR_factor_ref 0.0814
_reflns_Friedel_coverage 0.000
_reflns_number_gt 6817
_reflns_number_total 9148
_reflns_threshold_expression 'I > 2\s(I)'
_cod_data_source_file c6dt01211f2.cif
_cod_data_source_block 6
_cod_depositor_comments 'Adding full bibliography for 7039182--7039188.cif.'
_cod_database_code 7039187
_shelx_space_group_comment
;
The symmetry employed for this shelxl refinement is uniquely defined
by the following loop, which should always be used as a source of
symmetry information in preference to the above space-group names.
They are only intended as comments.
;
_shelx_estimated_absorpt_t_min 0.869
_shelx_estimated_absorpt_t_max 0.931
_shelxl_version_number 2013-2

loop_
_space_group_symop_operation_xyz
'x, y, z'
'-x+1/2, y+1/2, -z+1/2'
'-x, -y, -z'
'x-1/2, -y-1/2, z-1/2'

loop_
_atom_site_label
_atom_site_type_symbol
_atom_site_fract_x
_atom_site_fract_y
_atom_site_fract_z
_atom_site_U_iso_or_equiv
_atom_site_adp_type
_atom_site_occupancy
_atom_site_site_symmetry_order
_atom_site_calc_flag
_atom_site_refinement_flags_posn
_atom_site_refinement_flags_adp
Ag1 Ag 0.69431(2) 0.72975(2) 0.55190(2) 0.03340(6) Uani 1 1 d . .
P1 P 0.54169(4) 0.78589(3) 0.43243(4) 0.03040(13) Uani 1 1 d . .
P2 P 0.68747(4) 0.60646(3) 0.47748(4) 0.02953(13) Uani 1 1 d . .
O1 O 0.67883(14) 0.71970(10) 0.70986(12) 0.0442(4) Uani 1 1 d . .
O2 O 0.53605(14) 0.65917(11) 0.62677(13) 0.0519(5) Uani 1 1 d . .
O3 O 0.41917(15) 0.60719(11) 0.70737(15) 0.0603(5) Uani 1 1 d . .
H3 H 0.4403 0.6175 0.6626 0.090 Uiso 1 1 calc R U
N1 N 0.49103(13) 0.64188(10) 0.35169(13) 0.0310(4) Uani 1 1 d . .
N2 N 0.32359(14) 0.68313(11) 0.10580(14) 0.0342(4) Uani 1 1 d . .
C1 C 0.45538(16) 0.70183(13) 0.40094(17) 0.0320(5) Uani 1 1 d . .
H1A H 0.4530 0.6834 0.4628 0.038 Uiso 1 1 d R U
H1B H 0.3858 0.7150 0.3604 0.038 Uiso 1 1 d R U
C2 C 0.55133(16) 0.58145(12) 0.41244(16) 0.0322(5) Uani 1 1 d . .
H2A H 0.5489 0.5367 0.3721 0.039 Uiso 1 1 calc R U
H2B H 0.5199 0.5674 0.4601 0.039 Uiso 1 1 calc R U
C3 C 0.44261(15) 0.63208(12) 0.25341(16) 0.0278(5) Uani 1 1 d . .
C4 C 0.45004(17) 0.56667(13) 0.20221(17) 0.0341(5) Uani 1 1 d . .
H4 H 0.4929 0.5265 0.2338 0.041 Uiso 1 1 calc R U
C5 C 0.39424(18) 0.56128(13) 0.10524(17) 0.0377(6) Uani 1 1 d . .
H5 H 0.3998 0.5177 0.0705 0.045 Uiso 1 1 calc R U
C6 C 0.33075(18) 0.61932(14) 0.05951(17) 0.0371(5) Uani 1 1 d . .
H6 H 0.2913 0.6141 -0.0060 0.044 Uiso 1 1 calc R U
C7 C 0.37879(16) 0.68950(13) 0.19863(17) 0.0335(5) Uani 1 1 d . .
H7 H 0.3749 0.7354 0.2298 0.040 Uiso 1 1 calc R U
C8 C 0.46985(18) 0.85559(12) 0.47363(17) 0.0333(5) Uani 1 1 d . .
C9 C 0.36958(19) 0.87545(14) 0.4241(2) 0.0419(6) Uani 1 1 d . .
H9 H 0.3331 0.8503 0.3664 0.050 Uiso 1 1 calc R U
C10 C 0.3230(2) 0.93220(16) 0.4592(2) 0.0515(7) Uani 1 1 d . .
H10 H 0.2552 0.9457 0.4252 0.062 Uiso 1 1 calc R U
C11 C 0.3761(2) 0.96876(15) 0.5439(2) 0.0550(8) Uani 1 1 d . .
H11 H 0.3447 1.0080 0.5668 0.066 Uiso 1 1 calc R U
C12 C 0.4742(2) 0.94853(15) 0.5952(2) 0.0507(7) Uani 1 1 d . .
H12 H 0.5095 0.9729 0.6538 0.061 Uiso 1 1 calc R U
C13 C 0.5215(2) 0.89179(13) 0.56016(18) 0.0405(6) Uani 1 1 d . .
H13 H 0.5889 0.8778 0.5953 0.049 Uiso 1 1 calc R U
C14 C 0.54995(17) 0.82289(13) 0.31968(16) 0.0340(5) Uani 1 1 d . .
C15 C 0.6321(2) 0.79985(19) 0.2951(2) 0.0613(8) Uani 1 1 d . .
H15 H 0.6798 0.7663 0.3361 0.074 Uiso 1 1 calc R U
C16 C 0.6459(3) 0.8249(2) 0.2119(3) 0.0863(12) Uani 1 1 d . .
H16 H 0.7019 0.8077 0.1961 0.104 Uiso 1 1 calc R U
C17 C 0.5777(3) 0.8750(2) 0.1521(2) 0.0766(10) Uani 1 1 d . .
H17 H 0.5868 0.8924 0.0953 0.092 Uiso 1 1 calc R U
C18 C 0.4965(2) 0.89937(18) 0.1759(2) 0.0597(8) Uani 1 1 d . .
H18 H 0.4498 0.9337 0.1353 0.072 Uiso 1 1 calc R U
C19 C 0.4825(2) 0.87430(15) 0.25835(19) 0.0450(6) Uani 1 1 d . .
H19 H 0.4265 0.8921 0.2738 0.054 Uiso 1 1 calc R U
C20 C 0.73030(17) 0.52056(12) 0.54874(17) 0.0326(5) Uani 1 1 d . .
C21 C 0.7659(3) 0.45740(16) 0.5153(2) 0.0631(9) Uani 1 1 d . .
H21 H 0.7664 0.4565 0.4518 0.076 Uiso 1 1 calc R U
C22 C 0.8008(3) 0.39542(17) 0.5746(3) 0.0818(12) Uani 1 1 d . .
H22 H 0.8259 0.3529 0.5512 0.098 Uiso 1 1 calc R U
C23 C 0.7996(2) 0.39468(15) 0.6672(2) 0.0555(8) Uani 1 1 d . .
H23 H 0.8237 0.3522 0.7071 0.067 Uiso 1 1 calc R U
C24 C 0.7628(2) 0.45655(15) 0.70034(19) 0.0467(6) Uani 1 1 d . .
H24 H 0.7606 0.4566 0.7633 0.056 Uiso 1 1 calc R U
C25 C 0.7288(2) 0.51919(14) 0.64164(19) 0.0433(6) Uani 1 1 d . .
H25 H 0.7042 0.5617 0.6655 0.052 Uiso 1 1 calc R U
C26 C 0.75087(17) 0.60719(13) 0.38836(17) 0.0337(5) Uani 1 1 d . .
C27 C 0.7220(2) 0.56452(18) 0.3043(2) 0.0578(8) Uani 1 1 d . .
H27 H 0.6683 0.5294 0.2919 0.069 Uiso 1 1 calc R U
C28 C 0.7717(3) 0.5733(2) 0.2390(3) 0.0861(12) Uani 1 1 d . .
H28 H 0.7509 0.5447 0.1817 0.103 Uiso 1 1 calc R U
C29 C 0.8517(3) 0.6236(2) 0.2567(3) 0.0846(12) Uani 1 1 d . .
H29 H 0.8847 0.6297 0.2113 0.102 Uiso 1 1 calc R U
C30 C 0.8829(3) 0.66445(18) 0.3403(3) 0.0690(10) Uani 1 1 d . .
H30 H 0.9384 0.6979 0.3533 0.083 Uiso 1 1 calc R U
C31 C 0.8326(2) 0.65660(15) 0.4058(2) 0.0473(7) Uani 1 1 d . .
H31 H 0.8541 0.6852 0.4630 0.057 Uiso 1 1 calc R U
C32 C 0.59825(19) 0.68630(14) 0.70417(17) 0.0372(5) Uani 1 1 d . .
C33 C 0.57186(18) 0.67548(12) 0.79359(17) 0.0348(5) Uani 1 1 d . .
C34 C 0.4836(2) 0.63600(14) 0.7905(2) 0.0445(6) Uani 1 1 d . .
C35 C 0.4623(3) 0.62560(16) 0.8749(2) 0.0593(8) Uani 1 1 d . .
H35 H 0.4030 0.5994 0.8730 0.071 Uiso 1 1 calc R U
C36 C 0.5267(3) 0.65313(17) 0.9610(2) 0.0632(9) Uani 1 1 d . .
H36 H 0.5113 0.6456 1.0176 0.076 Uiso 1 1 calc R U
C37 C 0.6137(2) 0.69170(17) 0.9652(2) 0.0546(7) Uani 1 1 d . .
H37 H 0.6579 0.7105 1.0242 0.066 Uiso 1 1 calc R U
C38 C 0.6353(2) 0.70238(14) 0.88155(18) 0.0424(6) Uani 1 1 d . .
H38 H 0.6948 0.7287 0.8845 0.051 Uiso 1 1 calc R U

loop_
_atom_site_aniso_label
_atom_site_aniso_U_11
_atom_site_aniso_U_22
_atom_site_aniso_U_33
_atom_site_aniso_U_23
_atom_site_aniso_U_13
_atom_site_aniso_U_12
Ag1 0.03194(10) 0.03639(11) 0.02858(10) -0.00498(7) 0.00610(7) -0.00155(8)
P1 0.0293(3) 0.0296(3) 0.0298(3) -0.0045(2) 0.0068(2) 0.0021(2)
P2 0.0291(3) 0.0288(3) 0.0287(3) 0.0001(2) 0.0074(2) 0.0021(2)
O1 0.0507(11) 0.0499(11) 0.0382(10) -0.0052(8) 0.0232(8) -0.0104(9)
O2 0.0556(11) 0.0657(12) 0.0341(10) -0.0061(9) 0.0148(9) -0.0081(10)
O3 0.0617(13) 0.0599(12) 0.0627(14) -0.0113(11) 0.0257(11) -0.0201(10)
N1 0.0306(10) 0.0274(9) 0.0298(10) -0.0033(8) 0.0035(8) 0.0028(8)
N2 0.0297(10) 0.0350(11) 0.0324(11) -0.0016(9) 0.0036(8) 0.0006(8)
C1 0.0305(11) 0.0339(12) 0.0295(12) -0.0059(10) 0.0077(9) -0.0001(10)
C2 0.0331(12) 0.0275(11) 0.0324(13) 0.0029(9) 0.0066(9) -0.0005(10)
C3 0.0236(10) 0.0274(11) 0.0313(12) -0.0024(9) 0.0077(9) -0.0037(9)
C4 0.0346(12) 0.0291(12) 0.0374(13) -0.0016(10) 0.0104(10) 0.0043(10)
C5 0.0409(13) 0.0358(13) 0.0377(14) -0.0111(11) 0.0152(11) -0.0013(11)
C6 0.0350(12) 0.0453(14) 0.0282(12) -0.0067(11) 0.0072(10) -0.0020(11)
C7 0.0313(12) 0.0298(12) 0.0341(13) -0.0072(10) 0.0042(9) -0.0018(10)
C8 0.0393(13) 0.0275(11) 0.0358(13) -0.0009(10) 0.0162(10) 0.0018(10)
C9 0.0385(13) 0.0365(13) 0.0511(16) -0.0017(12) 0.0157(12) 0.0029(11)
C10 0.0477(16) 0.0442(16) 0.070(2) 0.0044(14) 0.0290(14) 0.0112(13)
C11 0.076(2) 0.0363(15) 0.073(2) -0.0019(14) 0.0517(18) 0.0072(15)
C12 0.075(2) 0.0383(14) 0.0470(17) -0.0080(12) 0.0322(15) -0.0023(14)
C13 0.0496(15) 0.0357(13) 0.0384(14) -0.0039(11) 0.0178(12) -0.0005(12)
C14 0.0335(12) 0.0341(12) 0.0325(13) -0.0057(10) 0.0088(10) -0.0003(10)
C15 0.0549(18) 0.081(2) 0.0545(19) 0.0179(17) 0.0268(14) 0.0230(17)
C16 0.076(2) 0.133(3) 0.068(2) 0.024(2) 0.048(2) 0.029(2)
C17 0.076(2) 0.108(3) 0.053(2) 0.025(2) 0.0313(18) 0.005(2)
C18 0.0601(19) 0.068(2) 0.0486(18) 0.0185(15) 0.0147(15) 0.0074(16)
C19 0.0429(14) 0.0473(15) 0.0448(16) 0.0035(12) 0.0151(12) 0.0041(12)
C20 0.0298(11) 0.0296(12) 0.0352(13) 0.0017(10) 0.0068(9) 0.0003(10)
C21 0.107(3) 0.0424(16) 0.0473(18) 0.0086(13) 0.0361(18) 0.0247(17)
C22 0.146(4) 0.0445(17) 0.067(2) 0.0148(16) 0.052(2) 0.041(2)
C23 0.072(2) 0.0392(15) 0.0526(18) 0.0167(13) 0.0179(15) 0.0137(14)
C24 0.0524(16) 0.0502(16) 0.0371(15) 0.0087(12) 0.0148(12) 0.0023(13)
C25 0.0497(15) 0.0410(14) 0.0413(15) 0.0059(12) 0.0184(12) 0.0124(12)
C26 0.0338(12) 0.0323(12) 0.0361(13) 0.0003(10) 0.0133(10) 0.0040(10)
C27 0.0549(17) 0.071(2) 0.0557(19) -0.0210(16) 0.0288(14) -0.0150(15)
C28 0.088(3) 0.123(3) 0.067(2) -0.040(2) 0.052(2) -0.026(2)
C29 0.102(3) 0.090(3) 0.095(3) -0.017(2) 0.077(3) -0.016(2)
C30 0.070(2) 0.0577(19) 0.102(3) -0.0145(19) 0.058(2) -0.0161(17)
C31 0.0490(15) 0.0416(15) 0.0587(18) -0.0107(13) 0.0278(13) -0.0052(13)
C32 0.0466(14) 0.0341(13) 0.0336(14) 0.0014(10) 0.0172(11) 0.0051(12)
C33 0.0453(14) 0.0276(12) 0.0367(13) 0.0012(10) 0.0206(11) 0.0073(11)
C34 0.0533(16) 0.0320(13) 0.0551(17) -0.0014(12) 0.0275(14) -0.0004(12)
C35 0.071(2) 0.0482(17) 0.077(2) -0.0011(16) 0.0490(18) -0.0095(15)
C36 0.090(2) 0.0600(19) 0.060(2) 0.0048(16) 0.0521(19) -0.0014(18)
C37 0.072(2) 0.0568(17) 0.0410(16) -0.0019(14) 0.0269(14) 0.0011(16)
C38 0.0501(15) 0.0421(14) 0.0391(15) 0.0008(12) 0.0209(12) 0.0007(12)

loop_
_atom_type_symbol
_atom_type_description
_atom_type_scat_dispersion_real
_atom_type_scat_dispersion_imag
_atom_type_scat_source
C C 0.0033 0.0016 'International Tables Vol C Tables 4.2.6.8 and 6.1.1.4'
H H 0.0000 0.0000 'International Tables Vol C Tables 4.2.6.8 and 6.1.1.4'
N N 0.0061 0.0033 'International Tables Vol C Tables 4.2.6.8 and 6.1.1.4'
O O 0.0106 0.0060 'International Tables Vol C Tables 4.2.6.8 and 6.1.1.4'
P P 0.1023 0.0942 'International Tables Vol C Tables 4.2.6.8 and 6.1.1.4'
Ag Ag -0.8971 1.1015 'International Tables Vol C Tables 4.2.6.8 and 6.1.1.4'

loop_
_geom_angle_atom_site_label_1
_geom_angle_atom_site_label_2
_geom_angle_atom_site_label_3
_geom_angle
_geom_angle_site_symmetry_1
_geom_angle_site_symmetry_3
N2 Ag1 P2 131.33(5) 4_676 .
N2 Ag1 O1 91.93(6) 4_676 .
P2 Ag1 O1 111.70(4) . .
N2 Ag1 P1 111.61(5) 4_676 .
P2 Ag1 P1 98.25(2) . .
O1 Ag1 P1 112.24(5) . .
C8 P1 C14 106.21(11) . .
C8 P1 C1 103.50(10) . .
C14 P1 C1 106.97(11) . .
C8 P1 Ag1 118.26(8) . .
C14 P1 Ag1 119.09(8) . .
C1 P1 Ag1 100.94(7) . .
C26 P2 C20 106.15(11) . .
C26 P2 C2 106.99(11) . .
C20 P2 C2 100.27(10) . .
C26 P2 Ag1 111.64(8) . .
C20 P2 Ag1 121.79(8) . .
C2 P2 Ag1 108.66(7) . .
C32 O1 Ag1 110.20(15) . .
C34 O3 H3 109.5 . .
C3 N1 C2 121.75(18) . .
C3 N1 C1 118.86(18) . .
C2 N1 C1 116.30(18) . .
C7 N2 C6 118.7(2) . .
C7 N2 Ag1 114.40(15) . 4_575
C6 N2 Ag1 124.83(15) . 4_575
N1 C1 P1 113.22(15) . .
N1 C1 H1A 110.5 . .
P1 C1 H1A 104.8 . .
N1 C1 H1B 107.6 . .
P1 C1 H1B 112.8 . .
H1A C1 H1B 107.8 . .
N1 C2 P2 114.72(15) . .
N1 C2 H2A 108.6 . .
P2 C2 H2A 108.6 . .
N1 C2 H2B 108.6 . .
P2 C2 H2B 108.6 . .
H2A C2 H2B 107.6 . .
N1 C3 C4 124.6(2) . .
N1 C3 C7 120.00(19) . .
C4 C3 C7 115.4(2) . .
C5 C4 C3 119.8(2) . .
C5 C4 H4 120.1 . .
C3 C4 H4 120.1 . .
C6 C5 C4 120.1(2) . .
C6 C5 H5 119.9 . .
C4 C5 H5 119.9 . .
N2 C6 C5 121.5(2) . .
N2 C6 H6 119.2 . .
C5 C6 H6 119.2 . .
N2 C7 C3 124.3(2) . .
N2 C7 H7 117.8 . .
C3 C7 H7 117.8 . .
C9 C8 C13 119.0(2) . .
C9 C8 P1 124.64(19) . .
C13 C8 P1 116.38(18) . .
C10 C9 C8 120.2(3) . .
C10 C9 H9 119.9 . .
C8 C9 H9 119.9 . .
C11 C10 C9 120.0(3) . .
C11 C10 H10 120.0 . .
C9 C10 H10 120.0 . .
C12 C11 C10 120.6(2) . .
C12 C11 H11 119.7 . .
C10 C11 H11 119.7 . .
C11 C12 C13 119.6(3) . .
C11 C12 H12 120.2 . .
C13 C12 H12 120.2 . .
C8 C13 C12 120.5(3) . .
C8 C13 H13 119.7 . .
C12 C13 H13 119.7 . .
C15 C14 C19 117.4(2) . .
C15 C14 P1 116.90(19) . .
C19 C14 P1 125.71(19) . .
C14 C15 C16 121.5(3) . .
C14 C15 H15 119.2 . .
C16 C15 H15 119.2 . .
C17 C16 C15 120.0(3) . .
C17 C16 H16 120.0 . .
C15 C16 H16 120.0 . .
C18 C17 C16 119.3(3) . .
C18 C17 H17 120.4 . .
C16 C17 H17 120.4 . .
C17 C18 C19 120.8(3) . .
C17 C18 H18 119.6 . .
C19 C18 H18 119.6 . .
C18 C19 C14 121.0(3) . .
C18 C19 H19 119.5 . .
C14 C19 H19 119.5 . .
C21 C20 C25 118.2(2) . .
C21 C20 P2 123.4(2) . .
C25 C20 P2 118.39(18) . .
C20 C21 C22 120.3(3) . .
C20 C21 H21 119.9 . .
C22 C21 H21 119.9 . .
C23 C22 C21 121.1(3) . .
C23 C22 H22 119.4 . .
C21 C22 H22 119.4 . .
C24 C23 C22 119.0(3) . .
C24 C23 H23 120.5 . .
C22 C23 H23 120.5 . .
C23 C24 C25 120.1(3) . .
C23 C24 H24 119.9 . .
C25 C24 H24 119.9 . .
C20 C25 C24 121.3(2) . .
C20 C25 H25 119.4 . .
C24 C25 H25 119.4 . .
C27 C26 C31 118.3(2) . .
C27 C26 P2 125.33(19) . .
C31 C26 P2 116.32(19) . .
C28 C27 C26 120.3(3) . .
C28 C27 H27 119.9 . .
C26 C27 H27 119.9 . .
C27 C28 C29 120.6(3) . .
C27 C28 H28 119.7 . .
C29 C28 H28 119.7 . .
C30 C29 C28 119.8(3) . .
C30 C29 H29 120.1 . .
C28 C29 H29 120.1 . .
C29 C30 C31 119.9(3) . .
C29 C30 H30 120.1 . .
C31 C30 H30 120.1 . .
C30 C31 C26 121.0(3) . .
C30 C31 H31 119.5 . .
C26 C31 H31 119.5 . .
O1 C32 O2 124.3(2) . .
O1 C32 C33 119.2(2) . .
O2 C32 C33 116.5(2) . .
C38 C33 C34 118.3(2) . .
C38 C33 C32 120.8(2) . .
C34 C33 C32 120.8(2) . .
O3 C34 C35 119.1(3) . .
O3 C34 C33 121.5(2) . .
C35 C34 C33 119.5(3) . .
C36 C35 C34 120.7(3) . .
C36 C35 H35 119.6 . .
C34 C35 H35 119.6 . .
C35 C36 C37 120.4(3) . .
C35 C36 H36 119.8 . .
C37 C36 H36 119.8 . .
C36 C37 C38 119.1(3) . .
C36 C37 H37 120.4 . .
C38 C37 H37 120.4 . .
C37 C38 C33 121.9(3) . .
C37 C38 H38 119.1 . .
C33 C38 H38 119.1 . .

loop_
_geom_bond_atom_site_label_1
_geom_bond_atom_site_label_2
_geom_bond_distance
_geom_bond_site_symmetry_2
Ag1 N2 2.2940(18) 4_676
Ag1 P2 2.4168(6) .
Ag1 O1 2.4206(17) .
Ag1 P1 2.4632(6) .
P1 C8 1.816(2) .
P1 C14 1.827(2) .
P1 C1 1.863(2) .
P2 C26 1.820(2) .
P2 C20 1.821(2) .
P2 C2 1.868(2) .
O1 C32 1.247(3) .
O2 C32 1.269(3) .
O3 C34 1.349(3) .
O3 H3 0.8300 .
N1 C3 1.386(3) .
N1 C2 1.458(3) .
N1 C1 1.461(3) .
N2 C7 1.328(3) .
N2 C6 1.335(3) .
N2 Ag1 2.2940(18) 4_575
C1 H1A 0.9798 .
C1 H1B 0.9800 .
C2 H2A 0.9800 .
C2 H2B 0.9800 .
C3 C4 1.399(3) .
C3 C7 1.406(3) .
C4 C5 1.380(3) .
C4 H4 0.9400 .
C5 C6 1.369(3) .
C5 H5 0.9400 .
C6 H6 0.9400 .
C7 H7 0.9400 .
C8 C9 1.386(3) .
C8 C13 1.388(3) .
C9 C10 1.385(4) .
C9 H9 0.9400 .
C10 C11 1.377(4) .
C10 H10 0.9400 .
C11 C12 1.368(4) .
C11 H11 0.9400 .
C12 C13 1.390(3) .
C12 H12 0.9400 .
C13 H13 0.9400 .
C14 C15 1.378(4) .
C14 C19 1.394(3) .
C15 C16 1.380(4) .
C15 H15 0.9400 .
C16 C17 1.375(5) .
C16 H16 0.9400 .
C17 C18 1.367(4) .
C17 H17 0.9400 .
C18 C19 1.369(4) .
C18 H18 0.9400 .
C19 H19 0.9400 .
C20 C21 1.375(3) .
C20 C25 1.379(3) .
C21 C22 1.378(4) .
C21 H21 0.9400 .
C22 C23 1.374(4) .
C22 H22 0.9400 .
C23 C24 1.363(4) .
C23 H23 0.9400 .
C24 C25 1.381(3) .
C24 H24 0.9400 .
C25 H25 0.9400 .
C26 C27 1.387(3) .
C26 C31 1.387(3) .
C27 C28 1.376(4) .
C27 H27 0.9400 .
C28 C29 1.379(5) .
C28 H28 0.9400 .
C29 C30 1.364(5) .
C29 H29 0.9400 .
C30 C31 1.383(4) .
C30 H30 0.9400 .
C31 H31 0.9400 .
C32 C33 1.499(3) .
C33 C38 1.382(3) .
C33 C34 1.403(4) .
C34 C35 1.389(4) .
C35 C36 1.371(4) .
C35 H35 0.9400 .
C36 C37 1.376(4) .
C36 H36 0.9400 .
C37 C38 1.380(4) .
C37 H37 0.9400 .
C38 H38 0.9400 .
